data_7714323
loop_
_publ_author_name
'Zhou, Jiazheng'
'Wang, Linan'
'Wang, Hongshan'
'Luo, Ling'
'Li, Junjie'
'Yu, Feng'

_publ_section_title
;
 Ba3(BS3)(PS4): The First Alkaline-Earth Metal Thioborate-Thiophosphate
 with Strong Optical Anisotropy Originated from Planar [BS3] Units
;
_journal_name_full 'Dalton Transactions'
_journal_paper_doi 10.1039/D3DT02807K
_journal_year 2023
_chemical_formula_moiety '0.25(B4 Ba12 P4 S28)'
_chemical_formula_sum 'B Ba3 P S7'
_chemical_formula_weight 678.22
_space_group_crystal_system orthorhombic
_space_group_IT_number 62
_space_group_name_Hall '-P 2ac 2n'
_space_group_name_H-M_alt 'P n m a'
_audit_creation_date 2023-04-03
_audit_creation_method
;
Olex2 1.2
(compiled 2018.05.29 svn.r3508 for OlexSys, GUI svn.r5506)
;
_audit_update_record
;
2023-08-11 deposited with the CCDC.	2023-10-23 downloaded from the CCDC.
;
_cell_angle_alpha 90
_cell_angle_beta 90
_cell_angle_gamma 90
_cell_formula_units_Z 4
_cell_length_a 8.8167(3)
_cell_length_b 6.5913(2)
_cell_length_c 21.1218(7)
_cell_measurement_reflns_used 8756
_cell_measurement_temperature 298(2)
_cell_measurement_theta_max 25.717
_cell_measurement_theta_min 2.503
_cell_volume 1227.46(7)
_computing_cell_refinement 'SAINT V8.38A (?, 2016)'
_computing_data_reduction 'SAINT V8.38A (?, 2016)'
_computing_molecular_graphics 'Olex2 (Dolomanov et al., 2009)'
_computing_publication_material 'Olex2 (Dolomanov et al., 2009)'
_computing_structure_refinement 'ShelXL (Sheldrick, 2015)'
_computing_structure_solution 'ShelXT (Sheldrick, 2015)'
_diffrn_ambient_temperature 298.0
_diffrn_measured_fraction_theta_full 0.968
_diffrn_measured_fraction_theta_max 0.968
_diffrn_measurement_device_type 'CCD area detector'
_diffrn_measurement_method 'phi and omega scans'
_diffrn_radiation_type MoK\a
_diffrn_radiation_wavelength 0.71073
_diffrn_reflns_av_R_equivalents 0.0447
_diffrn_reflns_av_unetI/netI 0.0204
_diffrn_reflns_Laue_measured_fraction_full 0.968
_diffrn_reflns_Laue_measured_fraction_max 0.968
_diffrn_reflns_limit_h_max 10
_diffrn_reflns_limit_h_min -10
_diffrn_reflns_limit_k_max 8
_diffrn_reflns_limit_k_min -8
_diffrn_reflns_limit_l_max 25
_diffrn_reflns_limit_l_min -25
_diffrn_reflns_number 15001
_diffrn_reflns_point_group_measured_fraction_full 0.968
_diffrn_reflns_point_group_measured_fraction_max 0.968
_diffrn_reflns_theta_full 25.242
_diffrn_reflns_theta_max 25.717
_diffrn_reflns_theta_min 2.503
_exptl_absorpt_coefficient_mu 10.783
_exptl_absorpt_correction_T_max 0.7453
_exptl_absorpt_correction_T_min 0.5783
_exptl_absorpt_correction_type multi-scan
_exptl_absorpt_process_details
'SADABS-2016/2 (Bruker,2016/2) was used for absorption correction. wR2(int) was 0.1516 before and 0.0515 after correction. The Ratio of minimum to maximum transmission is 0.7759. The \l/2 correction factor is Not present.'
_exptl_crystal_colour 'clear light colourless'
_exptl_crystal_colour_lustre clear
_exptl_crystal_colour_modifier light
_exptl_crystal_colour_primary colourless
_exptl_crystal_density_diffrn 3.670
_exptl_crystal_description plate
_exptl_crystal_F_000 1200
_exptl_crystal_size_max 0.13
_exptl_crystal_size_mid 0.12
_exptl_crystal_size_min 0.05
_refine_diff_density_max 0.447
_refine_diff_density_min -0.648
_refine_diff_density_rms 0.099
_refine_ls_extinction_method none
_refine_ls_goodness_of_fit_ref 1.202
_refine_ls_hydrogen_treatment undef
_refine_ls_matrix_type full
_refine_ls_number_parameters 67
_refine_ls_number_reflns 1236
_refine_ls_number_restraints 0
_refine_ls_restrained_S_all 1.202
_refine_ls_R_factor_all 0.0141
_refine_ls_R_factor_gt 0.0138
_refine_ls_shift/su_max 0.003
_refine_ls_shift/su_mean 0.000
_refine_ls_structure_factor_coef Fsqd
_refine_ls_weighting_details 'w=1/[\s^2^(Fo^2^)+(0.0026P)^2^+1.4124P] where P=(Fo^2^+2Fc^2^)/3'
_refine_ls_weighting_scheme calc
_refine_ls_wR_factor_gt 0.0308
_refine_ls_wR_factor_ref 0.0310
_reflns_Friedel_coverage 0.000
_reflns_number_gt 1224
_reflns_number_total 1236
_reflns_threshold_expression 'I > 2\s(I)'
_cod_data_source_file d3dt02807k2.cif
_cod_data_source_block bbps
_cod_database_code 7714323
_shelx_shelxl_version_number 2018/3
_shelx_space_group_comment
;
The symmetry employed for this shelxl refinement is uniquely defined
by the following loop, which should always be used as a source of
symmetry information in preference to the above space-group names.
They are only intended as comments.
;
_shelx_estimated_absorpt_t_max 0.615
_shelx_estimated_absorpt_t_min 0.335
_olex2_refinement_description
;
;
_olex2_submission_special_instructions 'No special instructions were received'

loop_
_space_group_symop_operation_xyz
'x, y, z'
'-x+1/2, -y, z+1/2'
'-x, y+1/2, -z'
'x+1/2, -y+1/2, -z+1/2'
'-x, -y, -z'
'x-1/2, y, -z-1/2'
'x, -y-1/2, z'
'-x-1/2, y-1/2, z-1/2'

loop_
_atom_site_label
_atom_site_type_symbol
_atom_site_fract_x
_atom_site_fract_y
_atom_site_fract_z
_atom_site_U_iso_or_equiv
_atom_site_adp_type
_atom_site_occupancy
_atom_site_site_symmetry_order
_atom_site_calc_flag
_atom_site_refinement_flags_posn
_atom_site_refinement_flags_adp
_atom_site_refinement_flags_occupancy
_atom_site_disorder_assembly
_atom_site_disorder_group
Ba1 Ba 0.48833(2) 0.250000 0.57638(2) 0.01460(7) Uani 1 2 d S T P . .
Ba2 Ba 1.00465(2) 0.250000 0.60117(2) 0.01741(7) Uani 1 2 d S T P . .
Ba3 Ba 0.58570(2) 0.750000 0.72527(2) 0.01853(7) Uani 1 2 d S T P . .
S1 S 0.78583(8) 0.49898(8) 0.50259(3) 0.01812(14) Uani 1 1 d . . . . .
S5 S 0.77799(7) 0.48415(9) 0.81832(3) 0.01796(13) Uani 1 1 d . . . . .
S3 S 0.53506(10) 0.750000 0.58134(4) 0.01746(18) Uani 1 2 d S T P . .
P1 P 0.75951(10) 0.750000 0.55704(4) 0.01451(17) Uani 1 2 d S T P . .
S2 S 0.90501(11) 0.750000 0.63143(4) 0.02163(19) Uani 1 2 d S T P . .
S4 S 0.70724(11) 0.250000 0.69053(4) 0.0240(2) Uani 1 2 d S T P . .
B1 B 0.7607(4) 0.250000 0.77389(17) 0.0144(7) Uani 1 2 d S T P . .

loop_
_atom_site_aniso_label
_atom_site_aniso_U_11
_atom_site_aniso_U_22
_atom_site_aniso_U_33
_atom_site_aniso_U_23
_atom_site_aniso_U_13
_atom_site_aniso_U_12
Ba1 0.01502(12) 0.01613(11) 0.01266(11) 0.000 -0.00161(7) 0.000
Ba2 0.01541(12) 0.02016(12) 0.01666(12) 0.000 -0.00163(7) 0.000
Ba3 0.01916(12) 0.02149(12) 0.01495(11) 0.000 -0.00395(8) 0.000
S1 0.0210(3) 0.0134(3) 0.0199(3) -0.0021(2) -0.0026(2) 0.0012(2)
S5 0.0236(3) 0.0122(3) 0.0181(3) -0.0001(2) -0.0039(2) -0.0003(2)
S3 0.0155(4) 0.0199(4) 0.0170(4) 0.000 0.0000(3) 0.000
P1 0.0155(4) 0.0137(4) 0.0143(4) 0.000 -0.0020(3) 0.000
S2 0.0224(5) 0.0241(5) 0.0184(4) 0.000 -0.0097(4) 0.000
S4 0.0258(5) 0.0339(5) 0.0124(4) 0.000 -0.0041(3) 0.000
B1 0.0118(18) 0.0161(18) 0.0154(16) 0.000 -0.0010(14) 0.000

loop_
_atom_type_symbol
_atom_type_description
_atom_type_scat_dispersion_real
_atom_type_scat_dispersion_imag
_atom_type_scat_source
B B 0.0013 0.0007 'International Tables Vol C Tables 4.2.6.8 and 6.1.1.4'
Ba Ba -0.3244 2.2819 'International Tables Vol C Tables 4.2.6.8 and 6.1.1.4'
P P 0.1023 0.0942 'International Tables Vol C Tables 4.2.6.8 and 6.1.1.4'
S S 0.1246 0.1234 'International Tables Vol C Tables 4.2.6.8 and 6.1.1.4'

loop_
_geom_angle_atom_site_label_1
_geom_angle_atom_site_label_2
_geom_angle_atom_site_label_3
_geom_angle
_geom_angle_site_symmetry_1
_geom_angle_site_symmetry_3
_geom_angle_publ_flag
S1 Ba1 Ba2 143.736(11) . 1_455 ?
S1 Ba1 Ba2 143.737(11) 7_565 1_455 ?
S1 Ba1 Ba2 49.351(11) 3_646 1_455 ?
S1 Ba1 Ba2 49.351(11) 5_666 1_455 ?
S1 Ba1 S1 123.560(11) 5_666 7_565 ?
S1 Ba1 S1 58.79(2) 3_646 5_666 ?
S1 Ba1 S1 56.549(19) 7_565 . ?
S1 Ba1 S1 123.559(11) 3_646 . ?
S1 Ba1 S1 95.036(16) 5_666 . ?
S1 Ba1 S1 95.037(16) 3_646 7_565 ?
S1 Ba1 P1 33.855(12) 3_646 5_666 ?
S1 Ba1 P1 96.224(17) 7_565 5_666 ?
S1 Ba1 P1 33.855(12) 5_666 5_666 ?
S1 Ba1 P1 96.223(17) . 5_666 ?
S5 Ba1 Ba2 49.942(11) 4_456 1_455 ?
S5 Ba1 Ba2 49.942(11) 6_557 1_455 ?
S5 Ba1 S1 120.666(14) 6_557 . ?
S5 Ba1 S1 120.665(14) 4_456 7_565 ?
S5 Ba1 S1 99.263(16) 4_456 5_666 ?
S5 Ba1 S1 72.498(15) 6_557 5_666 ?
S5 Ba1 S1 162.863(16) 6_557 7_565 ?
S5 Ba1 S1 162.864(16) 4_456 . ?
S5 Ba1 S1 99.263(16) 6_557 3_646 ?
S5 Ba1 S1 72.498(15) 4_456 3_646 ?
S5 Ba1 S5 56.11(2) 6_557 4_456 ?
S5 Ba1 S3 65.307(18) 4_456 1_545 ?
S5 Ba1 S3 129.910(17) 4_456 5_666 ?
S5 Ba1 S3 121.008(19) 6_557 1_545 ?
S5 Ba1 S3 129.910(17) 6_557 5_666 ?
S5 Ba1 S3 65.306(18) 6_557 . ?
S5 Ba1 S3 121.007(18) 4_456 . ?
S5 Ba1 P1 100.913(17) 6_557 5_666 ?
S5 Ba1 P1 100.913(17) 4_456 5_666 ?
S3 Ba1 Ba2 96.846(15) . 1_455 ?
S3 Ba1 Ba2 93.460(16) 5_666 1_455 ?
S3 Ba1 Ba2 96.846(15) 1_545 1_455 ?
S3 Ba1 S1 126.250(18) 1_545 5_666 ?
S3 Ba1 S1 112.963(19) . 7_565 ?
S3 Ba1 S1 56.669(17) 1_545 7_565 ?
S3 Ba1 S1 56.669(18) . . ?
S3 Ba1 S1 57.440(16) 5_666 3_646 ?
S3 Ba1 S1 126.251(18) . 3_646 ?
S3 Ba1 S1 67.523(18) . 5_666 ?
S3 Ba1 S1 66.280(17) 5_666 . ?
S3 Ba1 S1 67.522(18) 1_545 3_646 ?
S3 Ba1 S1 66.281(17) 5_666 7_565 ?
S3 Ba1 S1 57.440(16) 5_666 5_666 ?
S3 Ba1 S1 112.962(19) 1_545 . ?
S3 Ba1 S3 165.30(3) 1_545 . ?
S3 Ba1 S3 92.243(15) . 5_666 ?
S3 Ba1 S3 92.242(15) 1_545 5_666 ?
S3 Ba1 P1 95.789(15) 1_545 5_666 ?
S3 Ba1 P1 34.25(2) 5_666 5_666 ?
S3 Ba1 P1 95.790(15) . 5_666 ?
P1 Ba1 Ba2 59.211(15) 5_666 1_455 ?
S4 Ba1 Ba2 121.676(19) . 1_455 ?
S4 Ba1 S1 82.997(19) . . ?
S4 Ba1 S1 146.557(13) . 5_666 ?
S4 Ba1 S1 82.996(19) . 7_565 ?
S4 Ba1 S1 146.557(13) . 3_646 ?
S4 Ba1 S5 79.87(2) . 4_456 ?
S4 Ba1 S5 79.87(2) . 6_557 ?
S4 Ba1 S3 84.140(15) . . ?
S4 Ba1 S3 144.86(2) . 5_666 ?
S4 Ba1 S3 84.141(15) . 1_545 ?
S4 Ba1 P1 179.11(2) . 5_666 ?
Ba1 Ba2 Ba1 166.436(7) 1_655 . ?
S1 Ba2 Ba1 118.608(12) 5_766 . ?
S1 Ba2 Ba1 50.601(11) 5_766 1_655 ?
S1 Ba2 Ba1 48.920(12) . . ?
S1 Ba2 Ba1 118.608(12) 3_746 . ?
S1 Ba2 Ba1 48.919(12) 7_565 . ?
S1 Ba2 Ba1 120.436(13) . 1_655 ?
S1 Ba2 Ba1 50.601(11) 3_746 1_655 ?
S1 Ba2 Ba1 120.437(13) 7_565 1_655 ?
S1 Ba2 S1 69.98(2) 7_565 3_746 ?
S1 Ba2 S1 99.095(13) 7_565 5_766 ?
S1 Ba2 S1 60.07(2) 7_565 . ?
S1 Ba2 S1 59.99(2) 3_746 5_766 ?
S1 Ba2 S1 99.094(13) . 3_746 ?
S1 Ba2 S1 69.98(2) . 5_766 ?
S1 Ba2 S5 169.239(17) 7_565 6_657 ?
S1 Ba2 S5 169.237(17) . 4_556 ?
S1 Ba2 S5 99.554(16) 5_766 4_556 ?
S1 Ba2 S5 99.554(16) 3_746 6_657 ?
S1 Ba2 S5 72.687(15) 3_746 4_556 ?
S1 Ba2 S5 72.687(15) 5_766 6_657 ?
S1 Ba2 S5 121.220(14) 7_565 4_556 ?
S1 Ba2 S5 121.220(15) . 6_657 ?
S1 Ba2 S2 137.568(19) 3_746 . ?
S1 Ba2 S2 77.788(18) 3_746 1_545 ?
S1 Ba2 S2 116.318(18) 7_565 . ?
S1 Ba2 S2 77.788(18) 5_766 . ?
S1 Ba2 S2 137.568(19) 5_766 1_545 ?
S1 Ba2 S2 59.515(17) 7_565 1_545 ?
S1 Ba2 S2 59.515(17) . . ?
S1 Ba2 S2 116.318(18) . 1_545 ?
S1 Ba2 B1 149.890(11) 7_565 6_657 ?
S1 Ba2 B1 98.07(5) 3_746 6_657 ?
S1 Ba2 B1 149.890(11) . 6_657 ?
S1 Ba2 B1 98.07(5) 5_766 6_657 ?
S5 Ba2 Ba1 48.982(11) 4_556 1_655 ?
S5 Ba2 Ba1 141.041(11) 4_556 . ?
S5 Ba2 Ba1 141.041(11) 6_657 . ?
S5 Ba2 Ba1 48.982(11) 6_657 1_655 ?
S5 Ba2 S5 55.24(2) 6_657 4_556 ?
S5 Ba2 S2 69.444(18) 6_657 . ?
S5 Ba2 S2 69.443(18) 4_556 1_545 ?
S5 Ba2 S2 121.972(18) 4_556 . ?
S5 Ba2 S2 121.972(18) 6_657 1_545 ?
S5 Ba2 B1 30.82(3) 6_657 6_657 ?
S5 Ba2 B1 30.82(3) 4_556 6_657 ?
S2 Ba2 Ba1 76.677(15) . . ?
S2 Ba2 Ba1 105.886(16) . 1_655 ?
S2 Ba2 Ba1 105.886(15) 1_545 1_655 ?
S2 Ba2 Ba1 76.677(15) 1_545 . ?
S2 Ba2 S2 143.51(3) . 1_545 ?
S2 Ba2 B1 91.41(2) . 6_657 ?
S2 Ba2 B1 91.41(2) 1_545 6_657 ?
S4 Ba2 Ba1 151.258(17) . 1_655 ?
S4 Ba2 Ba1 42.307(16) . . ?
S4 Ba2 S1 147.125(13) . 3_746 ?
S4 Ba2 S1 147.125(12) . 5_766 ?
S4 Ba2 S1 83.883(18) . . ?
S4 Ba2 S1 83.882(18) . 7_565 ?
S4 Ba2 S5 106.810(18) . 6_657 ?
S4 Ba2 S5 106.810(18) . 4_556 ?
S4 Ba2 S2 71.756(16) . 1_545 ?
S4 Ba2 S2 71.756(16) . . ?
S4 Ba2 B1 94.80(6) . 6_657 ?
B1 Ba2 Ba1 137.11(6) 6_657 . ?
B1 Ba2 Ba1 56.45(6) 6_657 1_655 ?
Ba3 Ba3 Ba1 109.673(5) 6_657 . ?
Ba3 Ba3 Ba1 88.638(5) 6_557 . ?
Ba3 Ba3 Ba3 153.335(10) 6_557 6_657 ?
S5 Ba3 Ba1 157.492(13) 7_575 . ?
S5 Ba3 Ba1 45.045(10) 6_557 . ?
S5 Ba3 Ba1 97.366(11) . . ?
S5 Ba3 Ba1 92.027(11) 4_466 . ?
S5 Ba3 Ba3 112.459(13) . 6_557 ?
S5 Ba3 Ba3 47.819(12) . 6_657 ?
S5 Ba3 Ba3 43.710(10) 4_466 6_557 ?
S5 Ba3 Ba3 148.133(10) 4_466 6_657 ?
S5 Ba3 Ba3 47.819(12) 7_575 6_657 ?
S5 Ba3 Ba3 43.710(10) 6_557 6_557 ?
S5 Ba3 Ba3 148.133(10) 6_557 6_657 ?
S5 Ba3 Ba3 112.459(13) 7_575 6_557 ?
S5 Ba3 S5 68.05(2) . 7_575 ?
S5 Ba3 S5 62.90(2) 6_557 4_466 ?
S5 Ba3 S5 108.506(17) 7_575 4_466 ?
S5 Ba3 S5 108.506(18) . 6_557 ?
S5 Ba3 S5 154.331(15) . 4_466 ?
S5 Ba3 S5 154.331(15) 7_575 6_557 ?
S5 Ba3 S2 82.318(18) 6_557 6_557 ?
S5 Ba3 S2 72.349(18) . 6_557 ?
S5 Ba3 S2 85.332(17) 7_575 . ?
S5 Ba3 S2 120.183(16) 6_557 . ?
S5 Ba3 S2 82.318(18) 4_466 6_557 ?
S5 Ba3 S2 120.183(16) 4_466 . ?
S5 Ba3 S2 85.332(17) . . ?
S5 Ba3 S2 72.349(18) 7_575 6_557 ?
S5 Ba3 S4 56.336(18) . . ?
S5 Ba3 S4 56.336(18) 7_575 1_565 ?
S5 Ba3 S4 72.670(18) 4_466 1_565 ?
S5 Ba3 S4 119.132(19) 7_575 . ?
S5 Ba3 S4 132.301(19) 6_557 1_565 ?
S5 Ba3 S4 72.671(19) 6_557 . ?
S5 Ba3 S4 132.302(19) 4_466 . ?
S5 Ba3 S4 119.132(19) . 1_565 ?
S3 Ba3 Ba1 45.724(3) . . ?
S3 Ba3 Ba3 94.976(17) . 6_557 ?
S3 Ba3 Ba3 111.689(18) . 6_657 ?
S3 Ba3 S5 134.395(16) . . ?
S3 Ba3 S5 67.131(17) . 6_557 ?
S3 Ba3 S5 67.131(17) . 4_466 ?
S3 Ba3 S5 134.395(16) . 7_575 ?
S3 Ba3 S2 63.21(2) . . ?
S3 Ba3 S2 143.88(2) . 6_557 ?
S3 Ba3 S4 80.736(15) . 1_565 ?
S3 Ba3 S4 80.736(15) . . ?
S2 Ba3 Ba1 120.935(10) 6_557 . ?
S2 Ba3 Ba1 76.167(10) . . ?
S2 Ba3 Ba3 48.908(17) 6_557 6_557 ?
S2 Ba3 Ba3 158.187(16) . 6_557 ?
S2 Ba3 Ba3 104.427(18) 6_557 6_657 ?
S2 Ba3 Ba3 48.478(14) . 6_657 ?
S2 Ba3 S2 152.90(2) 6_557 . ?
S2 Ba3 S4 108.917(14) 6_557 1_565 ?
S2 Ba3 S4 68.494(15) . 1_565 ?
S2 Ba3 S4 108.917(14) 6_557 . ?
S2 Ba3 S4 68.494(15) . . ?
S4 Ba3 Ba1 41.758(14) . . ?
S4 Ba3 Ba1 125.236(14) 1_565 . ?
S4 Ba3 Ba3 110.005(16) 1_565 6_557 ?
S4 Ba3 Ba3 110.006(16) . 6_557 ?
S4 Ba3 Ba3 75.725(16) 1_565 6_657 ?
S4 Ba3 Ba3 75.725(16) . 6_657 ?
S4 Ba3 S4 136.98(3) 1_565 . ?
Ba1 S1 Ba1 84.963(16) 5_666 . ?
Ba2 S1 Ba1 85.565(14) . . ?
Ba2 S1 Ba1 163.20(2) 5_766 . ?
Ba2 S1 Ba1 80.048(13) 5_766 5_666 ?
Ba2 S1 Ba1 169.06(2) . 5_666 ?
Ba2 S1 Ba2 110.02(2) . 5_766 ?
P1 S1 Ba1 92.56(3) . . ?
P1 S1 Ba1 78.35(3) . 5_666 ?
P1 S1 Ba2 91.81(3) . 5_766 ?
P1 S1 Ba2 96.63(3) . . ?
Ba1 S5 Ba2 81.075(14) 6_657 6_557 ?
Ba1 S5 Ba3 88.549(16) 6_657 6_657 ?
Ba2 S5 Ba3 165.19(2) 6_557 6_657 ?
Ba3 S5 Ba1 173.98(2) . 6_657 ?
Ba3 S5 Ba2 100.841(18) . 6_557 ?
Ba3 S5 Ba3 88.471(14) . 6_657 ?
B1 S5 Ba1 89.88(11) . 6_657 ?
B1 S5 Ba2 78.98(12) . 6_557 ?
B1 S5 Ba3 111.73(12) . 6_657 ?
B1 S5 Ba3 96.09(11) . . ?
Ba1 S3 Ba1 87.756(15) 1_565 5_666 ?
Ba1 S3 Ba1 165.30(3) . 1_565 ?
Ba1 S3 Ba1 87.757(15) . 5_666 ?
Ba3 S3 Ba1 92.821(15) . . ?
Ba3 S3 Ba1 175.19(3) . 5_666 ?
Ba3 S3 Ba1 92.822(15) . 1_565 ?
P1 S3 Ba1 96.435(16) . 1_565 ?
P1 S3 Ba1 79.00(3) . 5_666 ?
P1 S3 Ba1 96.435(16) . . ?
P1 S3 Ba3 96.19(4) . . ?
S1 P1 Ba1 67.79(3) 7_575 5_666 ?
S1 P1 Ba1 67.79(3) . 5_666 ?
S1 P1 S1 109.32(5) 7_575 . ?
S1 P1 S3 104.66(4) 7_575 . ?
S1 P1 S3 104.66(4) . . ?
S1 P1 S2 111.52(4) . . ?
S1 P1 S2 111.52(4) 7_575 . ?
S3 P1 Ba1 66.75(3) . 5_666 ?
S2 P1 Ba1 178.56(5) . 5_666 ?
S2 P1 S3 114.68(5) . . ?
Ba2 S2 Ba2 143.51(3) 1_565 . ?
Ba3 S2 Ba2 92.582(15) 6_657 1_565 ?
Ba3 S2 Ba2 108.242(16) . 1_565 ?
Ba3 S2 Ba2 92.583(15) 6_657 . ?
Ba3 S2 Ba2 108.242(16) . . ?
Ba3 S2 Ba3 82.61(2) 6_657 . ?
P1 S2 Ba2 90.998(18) . . ?
P1 S2 Ba2 90.999(18) . 1_565 ?
P1 S2 Ba3 168.53(5) . 6_657 ?
P1 S2 Ba3 85.92(4) . . ?
Ba1 S4 Ba2 92.93(2) . . ?
Ba1 S4 Ba3 88.434(17) . . ?
Ba1 S4 Ba3 88.435(17) . 1_545 ?
Ba2 S4 Ba3 111.502(15) . 1_545 ?
Ba2 S4 Ba3 111.502(15) . . ?
Ba3 S4 Ba3 136.98(3) . 1_545 ?
B1 S4 Ba1 156.32(13) . . ?
B1 S4 Ba2 110.75(13) . . ?
B1 S4 Ba3 83.00(5) . . ?
B1 S4 Ba3 83.00(5) . 1_545 ?
S5 B1 Ba2 70.20(11) 7_565 6_557 ?
S5 B1 Ba2 70.20(11) . 6_557 ?
S5 B1 S5 116.7(2) 7_565 . ?
S5 B1 S4 121.45(10) . . ?
S5 B1 S4 121.45(10) 7_565 . ?
S4 B1 Ba2 124.46(17) . 6_557 ?

loop_
_geom_bond_atom_site_label_1
_geom_bond_atom_site_label_2
_geom_bond_distance
_geom_bond_site_symmetry_2
_geom_bond_publ_flag
Ba1 Ba2 4.2965(3) 1_455 ?
Ba1 S1 3.4645(7) . ?
Ba1 S1 3.3709(6) 3_646 ?
Ba1 S1 3.3709(6) 5_666 ?
Ba1 S1 3.4644(7) 7_565 ?
Ba1 S5 3.2814(6) 6_557 ?
Ba1 S5 3.2814(6) 4_456 ?
Ba1 S3 3.32294(15) 1_545 ?
Ba1 S3 3.3377(8) 5_666 ?
Ba1 S3 3.32295(16) . ?
Ba1 P1 3.5659(9) 5_666 ?
Ba1 S4 3.0884(9) . ?
Ba2 S1 3.3096(6) 3_746 ?
Ba2 S1 3.3096(6) 5_766 ?
Ba2 S1 3.2789(6) 7_565 ?
Ba2 S1 3.2790(6) . ?
Ba2 S5 3.3288(6) 6_657 ?
Ba2 S5 3.3288(6) 4_556 ?
Ba2 S2 3.4701(3) . ?
Ba2 S2 3.4701(3) 1_545 ?
Ba2 S4 3.2308(10) . ?
Ba2 B1 3.473(4) 6_657 ?
Ba3 Ba3 4.53045(17) 6_557 ?
Ba3 Ba3 4.53046(17) 6_657 ?
Ba3 S5 3.3584(6) 4_466 ?
Ba3 S5 3.3584(7) 6_557 ?
Ba3 S5 3.1317(6) . ?
Ba3 S5 3.1317(6) 7_575 ?
Ba3 S3 3.0726(9) . ?
Ba3 S2 3.4429(10) . ?
Ba3 S2 3.4203(9) 6_557 ?
Ba3 S4 3.5423(4) 1_565 ?
Ba3 S4 3.5423(4) . ?
S1 P1 2.0283(7) . ?
S5 B1 1.813(2) . ?
S3 P1 2.0444(13) . ?
P1 S2 2.0286(12) . ?
S4 B1 1.823(4) . ?
